data_1555181
loop_
_publ_author_name
'Chen, Xiang'
'Zhang, Jun-Qi'
'Yin, Shao-Jie'
'Li, Hai-Yan'
'Zhou, Wei-Qun'
'Wang, Xing-Wang'

_publ_section_title
;
 Asymmetric Construction of Spiro[thiopyranoindole-benzoisothiazole]
 Scaffold via a Formal [3 + 3] Spiroannulation.
;
_journal_issue 17
_journal_name_full 'Organic letters'
_journal_page_first 4188
_journal_page_last 4191
_journal_paper_doi 10.1021/acs.orglett.5b01951
_journal_volume 17
_journal_year 2015
_chemical_formula_moiety 'C24 H19 N2 O2 S2'
_chemical_formula_sum 'C24 H19 N2 O2 S2'
_chemical_formula_weight 431.53
_space_group_IT_number 14
_space_group_name_Hall '-P 2ybc'
_space_group_name_H-M_alt 'P 1 21/c 1'
_symmetry_cell_setting monoclinic
_symmetry_space_group_name_Hall '-P 2ybc'
_symmetry_space_group_name_H-M 'P 1 21/c 1'
_atom_sites_solution_hydrogens geom
_atom_sites_solution_primary direct
_atom_sites_solution_secondary difmap
_audit_creation_method SHELXL-97
_cell_angle_alpha 90.00
_cell_angle_beta 104.267(5)
_cell_angle_gamma 90.00
_cell_formula_units_Z 4
_cell_length_a 8.3103(4)
_cell_length_b 22.0934(10)
_cell_length_c 11.8386(6)
_cell_measurement_reflns_used 3861
_cell_measurement_temperature 223(2)
_cell_measurement_theta_max 29.7820
_cell_measurement_theta_min 3.5310
_cell_volume 2106.56(18)
_computing_cell_refinement
;
CrysAlisPro, Agilent Technologies,
Version 1.171.36.32 (release 02-08-2013 CrysAlis171 .NET)
(compiled Aug  2 2013,16:46:58)
;
_computing_data_collection
;
CrysAlisPro, Agilent Technologies,
Version 1.171.36.32 (release 02-08-2013 CrysAlis171 .NET)
(compiled Aug  2 2013,16:46:58)
;
_computing_data_reduction
;
CrysAlisPro, Agilent Technologies,
Version 1.171.36.32 (release 02-08-2013 CrysAlis171 .NET)
(compiled Aug  2 2013,16:46:58)
;
_computing_structure_refinement 'SHELXL-97 (Sheldrick, 1997)'
_computing_structure_solution 'SHELXS-97 (Sheldrick, 1990)'
_diffrn_ambient_temperature 223(2)
_diffrn_measured_fraction_theta_full 0.999
_diffrn_measured_fraction_theta_max 0.999
_diffrn_measurement_device_type 'Xcalibur, Atlas, Gemini'
_diffrn_measurement_method '\w scans'
_diffrn_radiation_monochromator graphite
_diffrn_radiation_source 'fine-focus sealed tube'
_diffrn_radiation_type MoK\a
_diffrn_radiation_wavelength 0.71073
_diffrn_reflns_av_R_equivalents 0.0311
_diffrn_reflns_av_sigmaI/netI 0.0364
_diffrn_reflns_limit_h_max 9
_diffrn_reflns_limit_h_min -10
_diffrn_reflns_limit_k_max 26
_diffrn_reflns_limit_k_min -20
_diffrn_reflns_limit_l_max 13
_diffrn_reflns_limit_l_min -14
_diffrn_reflns_number 10580
_diffrn_reflns_theta_full 25.50
_diffrn_reflns_theta_max 25.50
_diffrn_reflns_theta_min 2.86
_exptl_absorpt_coefficient_mu 0.276
_exptl_absorpt_correction_T_max 0.9468
_exptl_absorpt_correction_T_min 0.8517
_exptl_absorpt_correction_type multi-scan
_exptl_absorpt_process_details 'Jacobson, R. (1998) Private communication'
_exptl_crystal_colour colourless
_exptl_crystal_density_diffrn 1.361
_exptl_crystal_density_method 'not measured'
_exptl_crystal_description block
_exptl_crystal_F_000 900
_exptl_crystal_size_max 0.60
_exptl_crystal_size_mid 0.30
_exptl_crystal_size_min 0.20
_refine_diff_density_max 0.484
_refine_diff_density_min -0.369
_refine_diff_density_rms 0.049
_refine_ls_extinction_method none
_refine_ls_goodness_of_fit_ref 1.050
_refine_ls_hydrogen_treatment constr
_refine_ls_matrix_type full
_refine_ls_number_parameters 272
_refine_ls_number_reflns 3920
_refine_ls_number_restraints 0
_refine_ls_restrained_S_all 1.050
_refine_ls_R_factor_all 0.0538
_refine_ls_R_factor_gt 0.0406
_refine_ls_shift/su_max 0.001
_refine_ls_shift/su_mean 0.000
_refine_ls_structure_factor_coef Fsqd
_refine_ls_weighting_details 'calc w=1/[\s^2^(Fo^2^)+(0.0503P)^2^+0.6515P] where P=(Fo^2^+2Fc^2^)/3'
_refine_ls_weighting_scheme calc
_refine_ls_wR_factor_gt 0.1001
_refine_ls_wR_factor_ref 0.1064
_reflns_number_gt 3161
_reflns_number_total 3920
_reflns_threshold_expression >2sigma(I)
_cod_data_source_file ol5b01951_si_002.cif
_cod_data_source_block g150513b
_cod_original_cell_volume 2106.56(17)
_cod_original_sg_symbol_H-M 'P 21/c'
_cod_database_code 1555181

loop_
_symmetry_equiv_pos_as_xyz
'x, y, z'
'-x, y+1/2, -z+1/2'
'-x, -y, -z'
'x, -y-1/2, z-1/2'

loop_
_atom_site_label
_atom_site_type_symbol
_atom_site_fract_x
_atom_site_fract_y
_atom_site_fract_z
_atom_site_U_iso_or_equiv
_atom_site_adp_type
_atom_site_occupancy
_atom_site_symmetry_multiplicity
_atom_site_calc_flag
_atom_site_refinement_flags
S1 S 0.79854(7) 0.49413(2) 0.08017(5) 0.03531(17) Uani 1 1 d .
S2 S 1.04080(6) 0.57003(2) 0.35635(4) 0.03015(16) Uani 1 1 d .
O1 O 1.18684(18) 0.56308(7) 0.31519(14) 0.0430(4) Uani 1 1 d .
O2 O 1.0673(2) 0.58091(8) 0.47873(13) 0.0478(4) Uani 1 1 d .
N1 N 0.7765(2) 0.37424(8) 0.03101(15) 0.0308(4) Uani 1 1 d .
N2 N 0.9092(2) 0.51411(8) 0.31796(16) 0.0368(5) Uani 1 1 d .
C1 C 0.7694(2) 0.52595(9) 0.21814(17) 0.0291(5) Uani 1 1 d .
C2 C 0.6086(3) 0.50227(9) 0.24247(19) 0.0303(5) Uani 1 1 d .
H2A H 0.5175 0.5089 0.1732 0.036 Uiso 1 1 calc R
H2B H 0.5842 0.5257 0.3065 0.036 Uiso 1 1 calc R
C3 C 0.6146(2) 0.43450(9) 0.27457(18) 0.0285(5) Uani 1 1 d .
H3 H 0.7008 0.4292 0.3482 0.034 Uiso 1 1 calc R
C4 C 0.4491(2) 0.41641(9) 0.29732(18) 0.0283(5) Uani 1 1 d .
C5 C 0.4298(3) 0.41700(10) 0.4101(2) 0.0380(5) Uani 1 1 d .
H5 H 0.5192 0.4285 0.4719 0.046 Uiso 1 1 calc R
C6 C 0.2800(3) 0.40072(11) 0.4326(2) 0.0470(6) Uani 1 1 d .
H6 H 0.2682 0.4013 0.5096 0.056 Uiso 1 1 calc R
C7 C 0.1487(3) 0.38376(10) 0.3435(2) 0.0433(6) Uani 1 1 d .
H7 H 0.0476 0.3722 0.3593 0.052 Uiso 1 1 calc R
C8 C 0.1655(3) 0.38368(10) 0.2313(2) 0.0419(6) Uani 1 1 d .
H8 H 0.0753 0.3724 0.1699 0.050 Uiso 1 1 calc R
C9 C 0.3144(3) 0.40008(10) 0.2080(2) 0.0383(5) Uani 1 1 d .
H9 H 0.3245 0.4002 0.1306 0.046 Uiso 1 1 calc R
C10 C 0.6650(2) 0.39734(9) 0.18237(17) 0.0266(4) Uani 1 1 d .
C11 C 0.7406(2) 0.41962(9) 0.10102(18) 0.0288(5) Uani 1 1 d .
C12 C 0.7225(2) 0.32045(9) 0.06826(19) 0.0308(5) Uani 1 1 d .
C13 C 0.7266(3) 0.26220(10) 0.0228(2) 0.0379(6) Uani 1 1 d .
H13 H 0.7743 0.2547 -0.0400 0.046 Uiso 1 1 calc R
C14 C 0.6575(3) 0.21637(10) 0.0741(2) 0.0445(6) Uani 1 1 d .
H14 H 0.6570 0.1767 0.0452 0.053 Uiso 1 1 calc R
C15 C 0.5884(3) 0.22741(10) 0.1676(2) 0.0448(6) Uani 1 1 d .
H15 H 0.5428 0.1950 0.2008 0.054 Uiso 1 1 calc R
C16 C 0.5851(3) 0.28489(10) 0.2130(2) 0.0371(5) Uani 1 1 d .
H16 H 0.5382 0.2916 0.2765 0.045 Uiso 1 1 calc R
C17 C 0.6526(2) 0.33300(9) 0.16277(18) 0.0291(5) Uani 1 1 d .
C18 C 0.8510(3) 0.38131(12) -0.0664(2) 0.0496(6) Uani 1 1 d .
H18A H 0.9536 0.3584 -0.0519 0.074 Uiso 1 1 calc R
H18B H 0.8744 0.4238 -0.0758 0.074 Uiso 1 1 calc R
H18C H 0.7751 0.3665 -0.1368 0.074 Uiso 1 1 calc R
C19 C 0.7711(2) 0.59380(9) 0.19997(17) 0.0282(5) Uani 1 1 d .
C20 C 0.6571(3) 0.62739(10) 0.1186(2) 0.0363(5) Uani 1 1 d .
H20 H 0.5650 0.6085 0.0689 0.044 Uiso 1 1 calc R
C21 C 0.6809(3) 0.68859(10) 0.1119(2) 0.0435(6) Uani 1 1 d .
H21 H 0.6049 0.7115 0.0564 0.052 Uiso 1 1 calc R
C22 C 0.8153(3) 0.71727(10) 0.1857(2) 0.0465(6) Uani 1 1 d .
H22 H 0.8280 0.7594 0.1805 0.056 Uiso 1 1 calc R
C23 C 0.9303(3) 0.68441(10) 0.2663(2) 0.0396(6) Uani 1 1 d .
H23 H 1.0221 0.7033 0.3162 0.048 Uiso 1 1 calc R
C24 C 0.9057(2) 0.62282(9) 0.27113(18) 0.0292(5) Uani 1 1 d .

loop_
_atom_site_aniso_label
_atom_site_aniso_U_11
_atom_site_aniso_U_22
_atom_site_aniso_U_33
_atom_site_aniso_U_23
_atom_site_aniso_U_13
_atom_site_aniso_U_12
S1 0.0454(3) 0.0320(3) 0.0303(3) -0.0006(2) 0.0126(3) -0.0074(2)
S2 0.0251(3) 0.0376(3) 0.0247(3) 0.0016(2) 0.0003(2) -0.0011(2)
O1 0.0300(8) 0.0509(10) 0.0493(11) 0.0116(8) 0.0120(8) 0.0048(7)
O2 0.0442(10) 0.0684(11) 0.0253(9) -0.0034(8) -0.0021(7) -0.0018(8)
N1 0.0307(9) 0.0340(10) 0.0275(10) -0.0046(7) 0.0068(8) -0.0036(7)
N2 0.0321(10) 0.0381(10) 0.0331(10) 0.0071(8) -0.0055(8) -0.0048(8)
C1 0.0285(11) 0.0317(11) 0.0238(11) -0.0001(8) 0.0004(9) -0.0021(9)
C2 0.0302(11) 0.0329(11) 0.0265(11) -0.0033(9) 0.0044(9) -0.0005(9)
C3 0.0280(11) 0.0320(11) 0.0232(11) 0.0001(8) 0.0020(8) -0.0026(8)
C4 0.0301(11) 0.0251(10) 0.0290(12) 0.0030(8) 0.0061(9) 0.0020(8)
C5 0.0406(13) 0.0414(13) 0.0326(13) -0.0034(10) 0.0099(10) -0.0033(10)
C6 0.0515(15) 0.0519(15) 0.0448(15) -0.0020(12) 0.0254(13) -0.0036(12)
C7 0.0367(13) 0.0337(12) 0.0656(18) -0.0006(11) 0.0243(12) -0.0002(10)
C8 0.0260(11) 0.0442(13) 0.0523(16) -0.0024(11) 0.0035(11) 0.0006(10)
C9 0.0326(12) 0.0474(14) 0.0327(13) 0.0028(10) 0.0041(10) 0.0005(10)
C10 0.0232(10) 0.0286(10) 0.0254(11) 0.0010(8) 0.0011(8) -0.0002(8)
C11 0.0273(10) 0.0305(11) 0.0265(11) 0.0000(9) 0.0029(9) -0.0021(8)
C12 0.0231(10) 0.0327(11) 0.0322(12) -0.0018(9) -0.0018(9) 0.0004(8)
C13 0.0303(11) 0.0395(13) 0.0389(13) -0.0072(10) -0.0010(10) 0.0073(10)
C14 0.0397(13) 0.0281(12) 0.0551(16) -0.0030(11) -0.0087(12) 0.0034(10)
C15 0.0430(13) 0.0332(12) 0.0517(16) 0.0104(11) -0.0008(12) -0.0012(10)
C16 0.0352(12) 0.0341(12) 0.0383(13) 0.0076(10) 0.0020(10) 0.0006(9)
C17 0.0241(10) 0.0311(11) 0.0279(11) 0.0034(9) -0.0015(9) 0.0021(8)
C18 0.0625(16) 0.0542(15) 0.0383(14) -0.0085(12) 0.0245(13) -0.0096(13)
C19 0.0261(10) 0.0304(11) 0.0266(11) -0.0017(8) 0.0035(9) -0.0009(8)
C20 0.0300(11) 0.0361(12) 0.0370(13) 0.0001(10) -0.0030(10) -0.0015(9)
C21 0.0358(13) 0.0358(13) 0.0517(15) 0.0072(11) -0.0029(11) 0.0049(10)
C22 0.0437(14) 0.0272(12) 0.0629(17) -0.0007(11) 0.0024(13) 0.0003(10)
C23 0.0331(12) 0.0334(12) 0.0471(14) -0.0076(10) 0.0000(10) -0.0037(9)
C24 0.0256(10) 0.0327(11) 0.0271(11) -0.0034(9) 0.0023(9) 0.0000(8)

loop_
_atom_type_symbol
_atom_type_description
_atom_type_scat_dispersion_real
_atom_type_scat_dispersion_imag
_atom_type_scat_source
C C 0.0033 0.0016 'International Tables Vol C Tables 4.2.6.8 and 6.1.1.4'
H H 0.0000 0.0000 'International Tables Vol C Tables 4.2.6.8 and 6.1.1.4'
N N 0.0061 0.0033 'International Tables Vol C Tables 4.2.6.8 and 6.1.1.4'
O O 0.0106 0.0060 'International Tables Vol C Tables 4.2.6.8 and 6.1.1.4'
S S 0.1246 0.1234 'International Tables Vol C Tables 4.2.6.8 and 6.1.1.4'

loop_
_geom_angle_atom_site_label_1
_geom_angle_atom_site_label_2
_geom_angle_atom_site_label_3
_geom_angle
C11 S1 C1 97.62(10)
O1 S2 O2 115.66(10)
O1 S2 N2 113.01(10)
O2 S2 N2 109.47(10)
O1 S2 C24 110.71(10)
O2 S2 C24 112.81(10)
N2 S2 C24 93.04(9)
C11 N1 C12 107.35(17)
C11 N1 C18 126.82(18)
C12 N1 C18 125.79(18)
C1 N2 S2 115.63(14)
N2 C1 C19 104.96(15)
N2 C1 C2 110.13(17)
C19 C1 C2 113.90(16)
N2 C1 S1 113.28(15)
C19 C1 S1 104.06(14)
C2 C1 S1 110.35(14)
C1 C2 C3 113.75(16)
C1 C2 H2A 108.8
C3 C2 H2A 108.8
C1 C2 H2B 108.8
C3 C2 H2B 108.8
H2A C2 H2B 107.7
C10 C3 C4 114.29(17)
C10 C3 C2 110.39(17)
C4 C3 C2 108.89(16)
C10 C3 H3 107.7
C4 C3 H3 107.7
C2 C3 H3 107.7
C5 C4 C9 118.4(2)
C5 C4 C3 119.60(19)
C9 C4 C3 121.99(19)
C6 C5 C4 120.5(2)
C6 C5 H5 119.8
C4 C5 H5 119.8
C7 C6 C5 120.4(2)
C7 C6 H6 119.8
C5 C6 H6 119.8
C8 C7 C6 119.7(2)
C8 C7 H7 120.2
C6 C7 H7 120.2
C7 C8 C9 120.3(2)
C7 C8 H8 119.9
C9 C8 H8 119.9
C8 C9 C4 120.7(2)
C8 C9 H9 119.6
C4 C9 H9 119.6
C11 C10 C17 105.63(18)
C11 C10 C3 125.02(18)
C17 C10 C3 129.31(18)
C10 C11 N1 111.54(18)
C10 C11 S1 129.00(16)
N1 C11 S1 119.44(16)
N1 C12 C13 128.9(2)
N1 C12 C17 108.32(18)
C13 C12 C17 122.7(2)
C14 C13 C12 117.0(2)
C14 C13 H13 121.5
C12 C13 H13 121.5
C13 C14 C15 121.5(2)
C13 C14 H14 119.3
C15 C14 H14 119.3
C16 C15 C14 121.5(2)
C16 C15 H15 119.2
C14 C15 H15 119.2
C15 C16 C17 118.9(2)
C15 C16 H16 120.5
C17 C16 H16 120.5
C16 C17 C12 118.31(19)
C16 C17 C10 134.5(2)
C12 C17 C10 107.16(18)
N1 C18 H18A 109.5
N1 C18 H18B 109.5
H18A C18 H18B 109.5
N1 C18 H18C 109.5
H18A C18 H18C 109.5
H18B C18 H18C 109.5
C24 C19 C20 119.13(19)
C24 C19 C1 114.04(17)
C20 C19 C1 126.78(17)
C21 C20 C19 118.92(19)
C21 C20 H20 120.5
C19 C20 H20 120.5
C20 C21 C22 121.2(2)
C20 C21 H21 119.4
C22 C21 H21 119.4
C23 C22 C21 120.5(2)
C23 C22 H22 119.8
C21 C22 H22 119.8
C22 C23 C24 117.6(2)
C22 C23 H23 121.2
C24 C23 H23 121.2
C23 C24 C19 122.59(19)
C23 C24 S2 126.82(16)
C19 C24 S2 110.44(15)

loop_
_geom_bond_atom_site_label_1
_geom_bond_atom_site_label_2
_geom_bond_distance
S1 C11 1.750(2)
S1 C1 1.848(2)
S2 O1 1.4231(16)
S2 O2 1.4310(16)
S2 N2 1.6383(18)
S2 C24 1.755(2)
N1 C11 1.379(3)
N1 C12 1.381(3)
N1 C18 1.446(3)
N2 C1 1.462(2)
C1 C19 1.515(3)
C1 C2 1.527(3)
C2 C3 1.543(3)
C2 H2A 0.9800
C2 H2B 0.9800
C3 C10 1.506(3)
C3 C4 1.518(3)
C3 H3 0.9900
C4 C5 1.384(3)
C4 C9 1.385(3)
C5 C6 1.384(3)
C5 H5 0.9400
C6 C7 1.370(3)
C6 H6 0.9400
C7 C8 1.369(3)
C7 H7 0.9400
C8 C9 1.381(3)
C8 H8 0.9400
C9 H9 0.9400
C10 C11 1.365(3)
C10 C17 1.440(3)
C12 C13 1.399(3)
C12 C17 1.409(3)
C13 C14 1.377(3)
C13 H13 0.9400
C14 C15 1.388(4)
C14 H14 0.9400
C15 C16 1.382(3)
C15 H15 0.9400
C16 C17 1.401(3)
C16 H16 0.9400
C18 H18A 0.9700
C18 H18B 0.9700
C18 H18C 0.9700
C19 C24 1.381(3)
C19 C20 1.388(3)
C20 C21 1.372(3)
C20 H20 0.9400
C21 C22 1.389(3)
C21 H21 0.9400
C22 C23 1.379(3)
C22 H22 0.9400
C23 C24 1.379(3)
C23 H23 0.9400

loop_
_geom_torsion_atom_site_label_1
_geom_torsion_atom_site_label_2
_geom_torsion_atom_site_label_3
_geom_torsion_atom_site_label_4
_geom_torsion
O1 S2 N2 C1 -100.30(17)
O2 S2 N2 C1 129.23(16)
C24 S2 N2 C1 13.73(17)
S2 N2 C1 C19 -13.3(2)
S2 N2 C1 C2 -136.35(15)
S2 N2 C1 S1 99.53(16)
C11 S1 C1 N2 80.94(15)
C11 S1 C1 C19 -165.63(13)
C11 S1 C1 C2 -43.06(15)
N2 C1 C2 C3 -55.9(2)
C19 C1 C2 C3 -173.47(16)
S1 C1 C2 C3 69.92(19)
C1 C2 C3 C10 -54.1(2)
C1 C2 C3 C4 179.68(17)
C10 C3 C4 C5 141.56(19)
C2 C3 C4 C5 -94.5(2)
C10 C3 C4 C9 -39.5(3)
C2 C3 C4 C9 84.4(2)
C9 C4 C5 C6 1.0(3)
C3 C4 C5 C6 179.9(2)
C4 C5 C6 C7 0.0(4)
C5 C6 C7 C8 -0.8(4)
C6 C7 C8 C9 0.6(3)
C7 C8 C9 C4 0.5(3)
C5 C4 C9 C8 -1.2(3)
C3 C4 C9 C8 179.84(19)
C4 C3 C10 C11 140.81(19)
C2 C3 C10 C11 17.7(3)
C4 C3 C10 C17 -42.0(3)
C2 C3 C10 C17 -165.18(18)
C17 C10 C11 N1 0.2(2)
C3 C10 C11 N1 177.96(17)
C17 C10 C11 S1 -177.79(15)
C3 C10 C11 S1 -0.1(3)
C12 N1 C11 C10 -0.1(2)
C18 N1 C11 C10 177.8(2)
C12 N1 C11 S1 178.16(14)
C18 N1 C11 S1 -4.0(3)
C1 S1 C11 C10 12.0(2)
C1 S1 C11 N1 -165.87(16)
C11 N1 C12 C13 177.9(2)
C18 N1 C12 C13 0.0(3)
C11 N1 C12 C17 -0.1(2)
C18 N1 C12 C17 -177.99(19)
N1 C12 C13 C14 -177.4(2)
C17 C12 C13 C14 0.4(3)
C12 C13 C14 C15 -0.7(3)
C13 C14 C15 C16 0.3(3)
C14 C15 C16 C17 0.2(3)
C15 C16 C17 C12 -0.5(3)
C15 C16 C17 C10 176.9(2)
N1 C12 C17 C16 178.31(17)
C13 C12 C17 C16 0.1(3)
N1 C12 C17 C10 0.3(2)
C13 C12 C17 C10 -177.91(18)
C11 C10 C17 C16 -177.9(2)
C3 C10 C17 C16 4.5(4)
C11 C10 C17 C12 -0.3(2)
C3 C10 C17 C12 -177.89(19)
N2 C1 C19 C24 5.7(2)
C2 C1 C19 C24 126.3(2)
S1 C1 C19 C24 -113.54(17)
N2 C1 C19 C20 -176.7(2)
C2 C1 C19 C20 -56.1(3)
S1 C1 C19 C20 64.1(2)
C24 C19 C20 C21 -0.5(3)
C1 C19 C20 C21 -178.0(2)
C19 C20 C21 C22 -0.8(4)
C20 C21 C22 C23 1.3(4)
C21 C22 C23 C24 -0.5(4)
C22 C23 C24 C19 -0.7(3)
C22 C23 C24 S2 174.33(19)
C20 C19 C24 C23 1.2(3)
C1 C19 C24 C23 179.0(2)
C20 C19 C24 S2 -174.55(17)
C1 C19 C24 S2 3.3(2)
O1 S2 C24 C23 -69.1(2)
O2 S2 C24 C23 62.3(2)
N2 S2 C24 C23 174.9(2)
O1 S2 C24 C19 106.46(16)
O2 S2 C24 C19 -122.15(16)
N2 S2 C24 C19 -9.55(17)
